data_1546294
loop_
_publ_author_name
'Guarnieri-Ib\'a\~nez, Alejandro'
'Medina, Florian'
'Besnard, C\'eline'
'Kidd, Sarah L.'
'Spring, David R.'
'Lacour, Jerome'

_publ_section_title
;
 Diversity-Oriented Synthesis of Heterocycles and Macrocycles by
 Controlled Reactions of Oxetanes with \a-Iminocarbenes
;
_journal_name_full 'Chem. Sci.'
_journal_paper_doi 10.1039/C7SC00964J
_journal_year 2017
_chemical_formula_moiety 'C29 H40 Br N O5 S'
_chemical_formula_sum 'C29 H40 Br N O5 S'
_chemical_formula_weight 594.59
_chemical_name_systematic
;
 ?
;
_space_group_crystal_system monoclinic
_space_group_IT_number 14
_space_group_name_Hall '-P 2yn'
_space_group_name_H-M_alt 'P 1 21/n 1'
_symmetry_space_group_name_Hall '-P 2yn'
_symmetry_space_group_name_H-M 'P 1 21/n 1'
_atom_sites_solution_hydrogens geom
_atom_sites_solution_primary direct
_audit_creation_date 2014-08-26
_audit_creation_method
;
Olex2 1.2-beta
(compiled 2014.07.22 svn.r2960 for OlexSys, GUI svn.r4862)
;
_audit_update_record
;
2015-12-21 deposited with the CCDC.
2017-06-07 downloaded from the CCDC.
;
_cell_angle_alpha 90
_cell_angle_beta 100.017(2)
_cell_angle_gamma 90
_cell_formula_units_Z 4
_cell_length_a 14.0045(3)
_cell_length_b 12.0323(2)
_cell_length_c 17.8455(4)
_cell_measurement_reflns_used 12668
_cell_measurement_temperature 180.10(14)
_cell_measurement_theta_max 72.5620
_cell_measurement_theta_min 3.1290
_cell_volume 2961.24(11)
_computing_cell_refinement
;
CrysAlisPro, Agilent Technologies,
Version 1.171.37.33 (release 27-03-2014 CrysAlis171 .NET)
(compiled Mar 27 2014,17:12:48)
;
_computing_data_collection
;
CrysAlisPro, Agilent Technologies,
Version 1.171.37.33 (release 27-03-2014 CrysAlis171 .NET)
(compiled Mar 27 2014,17:12:48)
;
_computing_data_reduction
;
CrysAlisPro, Agilent Technologies,
Version 1.171.37.33 (release 27-03-2014 CrysAlis171 .NET)
(compiled Mar 27 2014,17:12:48)
;
_computing_molecular_graphics 'Olex2 (Dolomanov et al., 2009)'
_computing_publication_material 'Olex2 (Dolomanov et al., 2009)'
_computing_structure_refinement 'ShelXL (Sheldrick, 2008)'
_computing_structure_solution 'ShelXS (Sheldrick, 2008)'
_diffrn_ambient_environment N~2~
_diffrn_ambient_temperature 180.10(14)
_diffrn_detector 'CCD plate'
_diffrn_detector_area_resol_mean 10.4679
_diffrn_detector_type Atlas
_diffrn_measured_fraction_theta_full 1.000
_diffrn_measured_fraction_theta_max 0.989
_diffrn_measurement_details
;
#__ type_ start__ end____ width___ exp.time_
  1 omega -117.00  -11.00   0.5000    0.5000
omega____ theta____ kappa____ phi______ frames
    -      -37.5615  -37.0000   90.0000 212

#__ type_ start__ end____ width___ exp.time_
  2 omega -117.00  -28.00   0.5000    0.5000
omega____ theta____ kappa____ phi______ frames
    -      -37.5615  -37.0000  -60.0000 178

#__ type_ start__ end____ width___ exp.time_
  3 omega  -71.00  -23.00   0.5000    0.5000
omega____ theta____ kappa____ phi______ frames
    -      -37.5615   77.0000  -60.0000 96

#__ type_ start__ end____ width___ exp.time_
  4 omega  -67.00   34.00   0.5000    0.5000
omega____ theta____ kappa____ phi______ frames
    -      -37.5615   57.0000   90.0000 202

#__ type_ start__ end____ width___ exp.time_
  5 omega  -22.00   42.00   0.5000    0.5000
omega____ theta____ kappa____ phi______ frames
    -      -37.5615   37.0000 -120.0000 128

#__ type_ start__ end____ width___ exp.time_
  6 omega   17.00   58.00   0.5000    0.5000
omega____ theta____ kappa____ phi______ frames
    -       37.5615   57.0000  -30.0000 82

#__ type_ start__ end____ width___ exp.time_
  7 omega   73.00  100.00   0.5000    0.8000
omega____ theta____ kappa____ phi______ frames
    -      108.1716   30.0000  -60.0000 54

#__ type_ start__ end____ width___ exp.time_
  8 omega   80.00  107.00   0.5000    0.8000
omega____ theta____ kappa____ phi______ frames
    -      108.1716  -77.0000   60.0000 54

#__ type_ start__ end____ width___ exp.time_
  9 omega   39.00   96.00   0.5000    0.8000
omega____ theta____ kappa____ phi______ frames
    -      108.1716 -112.0000   30.0000 114

#__ type_ start__ end____ width___ exp.time_
 10 omega   40.00   66.00   0.5000    0.8000
omega____ theta____ kappa____ phi______ frames
    -      108.1716  -77.0000   60.0000 52

#__ type_ start__ end____ width___ exp.time_
 11 omega   44.00  109.00   0.5000    0.8000
omega____ theta____ kappa____ phi______ frames
    -      108.1716  -94.0000   60.0000 130

#__ type_ start__ end____ width___ exp.time_
 12 omega   75.00  105.00   0.5000    0.8000
omega____ theta____ kappa____ phi______ frames
    -      108.1716   61.0000 -120.0000 60

#__ type_ start__ end____ width___ exp.time_
 13 omega  132.00  177.00   0.5000    0.8000
omega____ theta____ kappa____ phi______ frames
    -      108.1716   61.0000 -120.0000 90

#__ type_ start__ end____ width___ exp.time_
 14 omega   29.00   61.00   0.5000    0.8000
omega____ theta____ kappa____ phi______ frames
    -      108.1716  -30.0000  -60.0000 64

#__ type_ start__ end____ width___ exp.time_
 15 omega   50.00   91.00   0.5000    0.8000
omega____ theta____ kappa____ phi______ frames
    -      108.1716  -30.0000 -120.0000 82

#__ type_ start__ end____ width___ exp.time_
 16 omega   37.00   96.00   0.5000    0.8000
omega____ theta____ kappa____ phi______ frames
    -      108.1716 -112.0000 -150.0000 118

#__ type_ start__ end____ width___ exp.time_
 17 omega   43.00   87.00   0.5000    0.8000
omega____ theta____ kappa____ phi______ frames
    -      108.1716  -30.0000 -180.0000 88

#__ type_ start__ end____ width___ exp.time_
 18 omega   70.00  171.00   0.5000    0.8000
omega____ theta____ kappa____ phi______ frames
    -      108.1716   30.0000  -30.0000 202

#__ type_ start__ end____ width___ exp.time_
 19 omega  112.00  174.00   0.5000    0.8000
omega____ theta____ kappa____ phi______ frames
    -      108.1716   77.0000   60.0000 124

#__ type_ start__ end____ width___ exp.time_
 20 omega   75.00  101.00   0.5000    0.8000
omega____ theta____ kappa____ phi______ frames
    -      108.1716   61.0000  -90.0000 52

#__ type_ start__ end____ width___ exp.time_
 21 omega  129.00  161.00   0.5000    0.8000
omega____ theta____ kappa____ phi______ frames
    -      108.1716   30.0000  -60.0000 64

#__ type_ start__ end____ width___ exp.time_
 22 omega   29.00   87.00   0.5000    0.8000
omega____ theta____ kappa____ phi______ frames
    -      108.1716  -30.0000  -30.0000 116

#__ type_ start__ end____ width___ exp.time_
 23 omega   50.00   99.00   0.5000    0.8000
omega____ theta____ kappa____ phi______ frames
    -      108.1716  -45.0000   60.0000 98

#__ type_ start__ end____ width___ exp.time_
 24 omega   98.00  177.00   0.5000    0.8000
omega____ theta____ kappa____ phi______ frames
    -      108.1716   45.0000 -150.0000 158
;
_diffrn_measurement_device 'four-circle diffractometer'
_diffrn_measurement_device_type 'SuperNova, Dual, Cu at zero, Atlas'
_diffrn_measurement_method '\w scans'
_diffrn_orient_matrix_UB_11 0.0290934000
_diffrn_orient_matrix_UB_12 0.0059392000
_diffrn_orient_matrix_UB_13 -0.0791616000
_diffrn_orient_matrix_UB_21 -0.0700013000
_diffrn_orient_matrix_UB_22 -0.0961489000
_diffrn_orient_matrix_UB_23 -0.0272319000
_diffrn_orient_matrix_UB_31 -0.0821264000
_diffrn_orient_matrix_UB_32 0.0844370000
_diffrn_orient_matrix_UB_33 -0.0258385000
_diffrn_radiation_monochromator mirror
_diffrn_radiation_probe x-ray
_diffrn_radiation_type CuK\a
_diffrn_radiation_wavelength 1.54184
_diffrn_reflns_av_R_equivalents 0.0226
_diffrn_reflns_av_unetI/netI 0.0170
_diffrn_reflns_Laue_measured_fraction_full 1.000
_diffrn_reflns_Laue_measured_fraction_max 0.989
_diffrn_reflns_limit_h_max 13
_diffrn_reflns_limit_h_min -17
_diffrn_reflns_limit_k_max 14
_diffrn_reflns_limit_k_min -14
_diffrn_reflns_limit_l_max 21
_diffrn_reflns_limit_l_min -21
_diffrn_reflns_number 20048
_diffrn_reflns_point_group_measured_fraction_full 1.000
_diffrn_reflns_point_group_measured_fraction_max 0.989
_diffrn_reflns_theta_full 67.684
_diffrn_reflns_theta_max 72.582
_diffrn_reflns_theta_min 3.714
_diffrn_source 'sealed X-ray tube'
_diffrn_source_type 'SuperNova (Cu) X-ray Source'
_exptl_absorpt_coefficient_mu 2.850
_exptl_absorpt_correction_T_max 0.538
_exptl_absorpt_correction_T_min 0.297
_exptl_absorpt_correction_type analytical
_exptl_absorpt_process_details
;
CrysAlisPro, Agilent Technologies,
Version 1.171.37.33 (release 27-03-2014 CrysAlis171 .NET)
(compiled Mar 27 2014,17:12:48)
Analytical numeric absorption correction using a multifaceted crystal
            model based on expressions derived by R.C. Clark & J.S. Reid.
(Clark, R. C. & Reid, J. S. (1995). Acta Cryst. A51, 887-897)
Empirical absorption correction using spherical harmonics,
 implemented in SCALE3 ABSPACK scaling algorithm.
;
_exptl_crystal_colour colourless
_exptl_crystal_colour_primary colourless
_exptl_crystal_density_diffrn 1.334
_exptl_crystal_F_000 1248
_exptl_crystal_size_max 0.7111
_exptl_crystal_size_mid 0.5249
_exptl_crystal_size_min 0.2855
_refine_diff_density_max 0.377
_refine_diff_density_min -0.406
_refine_diff_density_rms 0.050
_refine_ls_extinction_method none
_refine_ls_goodness_of_fit_ref 1.060
_refine_ls_hydrogen_treatment constr
_refine_ls_matrix_type full
_refine_ls_number_parameters 340
_refine_ls_number_reflns 5813
_refine_ls_number_restraints 0
_refine_ls_restrained_S_all 1.060
_refine_ls_R_factor_all 0.0306
_refine_ls_R_factor_gt 0.0293
_refine_ls_shift/su_max 0.002
_refine_ls_shift/su_mean 0.000
_refine_ls_structure_factor_coef Fsqd
_refine_ls_weighting_details 'w=1/[\s^2^(Fo^2^)+(0.0466P)^2^+0.9863P] where P=(Fo^2^+2Fc^2^)/3'
_refine_ls_weighting_scheme calc
_refine_ls_wR_factor_gt 0.0797
_refine_ls_wR_factor_ref 0.0806
_reflns_Friedel_coverage 0.000
_reflns_number_gt 5560
_reflns_number_total 5813
_reflns_threshold_expression 'I > 2\s(I)'
_cod_data_source_file c7sc00964j2.cif
_cod_data_source_block ajgi-19-2-3
_cod_original_cell_volume 2961.25(11)
_cod_database_code 1546294
_shelxl_version_number 2014-3
_chemical_oxdiff_formula 'C29 H40 Br1 N1 O5 S1'
_shelx_space_group_comment
;
The symmetry employed for this shelxl refinement is uniquely defined
by the following loop, which should always be used as a source of
symmetry information in preference to the above space-group names.
They are only intended as comments.
;
_reflns_odcompleteness_completeness 99.98
_reflns_odcompleteness_iscentric 1
_reflns_odcompleteness_theta 66.97
_olex2_refinement_description
;
1. Fixed Uiso
 At 1.2 times of:
  All C(H) groups, All C(H,H) groups
 At 1.5 times of:
  All C(H,H,H) groups
2.a Secondary CH2 refined with riding coordinates:
 C2(H2A,H2B), C27(H27A,H27B), C16(H16A,H16B), C26(H26A,H26B), C11(H11A,H11B),
 C35(H35A,H35B)
2.b Aromatic/amide H refined with riding coordinates:
 C3(H3), C6(H6), C18(H18), C5(H5), C7(H7), C8(H8), C20(H20), C10(H10),
 C13(H13), C21(H21)
2.c Idealised Me refined as rotating group:
 C9(H9A,H9B,H9C), C19(H19A,H19B,H19C), C1A(H1AA,H1AB,H1AC), C1B(H1BA,H1BB,
 H1BC), C1C(H1CA,H1CB,H1CC), C1D(H1DA,H1DB,H1DC)
;
_olex2_submission_special_instructions 'No special instructions were received'

loop_
_space_group_symop_operation_xyz
'x, y, z'
'-x+1/2, y+1/2, -z+1/2'
'-x, -y, -z'
'x-1/2, -y-1/2, z-1/2'

loop_
_atom_site_label
_atom_site_type_symbol
_atom_site_fract_x
_atom_site_fract_y
_atom_site_fract_z
_atom_site_U_iso_or_equiv
_atom_site_adp_type
_atom_site_occupancy
_atom_site_site_symmetry_order
_atom_site_calc_flag
_atom_site_refinement_flags_posn
Br1 Br 0.73371(2) 0.69143(2) 0.46205(2) 0.04148(8) Uani 1 1 d .
S S 0.95375(3) 0.26510(3) 0.62303(2) 0.02839(9) Uani 1 1 d .
C C 0.56579(10) 0.27282(12) 0.45954(8) 0.0226(3) Uani 1 1 d .
C2 C 0.63468(10) 0.17733(12) 0.45005(8) 0.0235(3) Uani 1 1 d .
H2A H 0.6205 0.1125 0.4805 0.028 Uiso 1 1 calc R
H2B H 0.6259 0.1547 0.3960 0.028 Uiso 1 1 calc R
C15 C 0.80465(10) 0.10741(12) 0.38190(8) 0.0246(3) Uani 1 1 d .
C27 C 0.57021(11) 0.30146(11) 0.54351(8) 0.0246(3) Uani 1 1 d .
H27A H 0.6375 0.3209 0.5668 0.029 Uiso 1 1 calc R
H27B H 0.5284 0.3665 0.5482 0.029 Uiso 1 1 calc R
C3 C 0.78577(12) 0.53671(14) 0.58170(9) 0.0334(3) Uani 1 1 d .
H3 H 0.7446 0.5798 0.6073 0.040 Uiso 1 1 calc R
C4 C 0.79911(11) 0.56519(13) 0.50910(9) 0.0286(3) Uani 1 1 d .
C16 C 0.71994(11) -0.03135(12) 0.67939(9) 0.0292(3) Uani 1 1 d .
H16A H 0.6881 -0.0534 0.6276 0.035 Uiso 1 1 calc R
H16B H 0.7264 -0.0984 0.7120 0.035 Uiso 1 1 calc R
C6 C 0.88264(10) 0.12753(12) 0.51588(8) 0.0247(3) Uani 1 1 d .
H6 H 0.9375 0.0911 0.5025 0.030 Uiso 1 1 calc R
C18 C 0.76538(12) 0.17457(13) 0.32034(9) 0.0302(3) Uani 1 1 d .
H18 H 0.7394 0.2453 0.3293 0.036 Uiso 1 1 calc R
C26 C 0.56077(10) 0.02828(12) 0.68475(9) 0.0266(3) Uani 1 1 d .
H26A H 0.5406 -0.0356 0.7133 0.032 Uiso 1 1 calc R
H26B H 0.5483 0.0092 0.6300 0.032 Uiso 1 1 calc R
C11 C 0.80394(10) 0.12657(12) 0.63172(8) 0.0237(3) Uani 1 1 d .
H11A H 0.7446 0.1200 0.5927 0.028 Uiso 1 1 calc R
H11B H 0.7931 0.1867 0.6672 0.028 Uiso 1 1 calc R
C5 C 0.85812(11) 0.50379(13) 0.47021(9) 0.0298(3) Uani 1 1 d .
H5 H 0.8658 0.5245 0.4202 0.036 Uiso 1 1 calc R
C12 C 0.80699(10) 0.14738(12) 0.46071(8) 0.0233(3) Uani 1 1 d .
C7 C 0.90584(11) 0.41172(13) 0.50505(9) 0.0291(3) Uani 1 1 d .
H7 H 0.9467 0.3686 0.4792 0.035 Uiso 1 1 calc R
C8 C 0.83337(12) 0.44439(14) 0.61643(9) 0.0328(3) Uani 1 1 d .
H8 H 0.8249 0.4233 0.6662 0.039 Uiso 1 1 calc R
C20 C 0.76398(13) 0.13872(15) 0.24631(9) 0.0360(4) Uani 1 1 d .
H20 H 0.7360 0.1842 0.2047 0.043 Uiso 1 1 calc R
C31 C 0.50163(10) 0.13044(12) 0.69814(8) 0.0259(3) Uani 1 1 d .
C9 C 0.46311(11) 0.23615(14) 0.42417(9) 0.0321(3) Uani 1 1 d .
H9A H 0.4602 0.2217 0.3698 0.048 Uiso 1 1 calc GR
H9B H 0.4170 0.2950 0.4308 0.048 Uiso 1 1 calc GR
H9C H 0.4464 0.1682 0.4493 0.048 Uiso 1 1 calc GR
C10 C 0.80361(13) 0.03627(16) 0.23305(9) 0.0383(4) Uani 1 1 d .
H10 H 0.8037 0.0122 0.1824 0.046 Uiso 1 1 calc R
C13 C 0.84255(10) 0.00373(13) 0.36799(9) 0.0287(3) Uani 1 1 d .
H13 H 0.8681 -0.0434 0.4094 0.034 Uiso 1 1 calc R
C14 C 0.89342(11) 0.38294(12) 0.57822(8) 0.0266(3) Uani 1 1 d .
C17 C 0.82029(10) 0.01609(12) 0.67634(9) 0.0270(3) Uani 1 1 d .
C19 C 0.50938(13) 0.15458(15) 0.78329(9) 0.0356(3) Uani 1 1 d .
H19A H 0.4827 0.0919 0.8080 0.053 Uiso 1 1 calc GR
H19B H 0.4728 0.2221 0.7902 0.053 Uiso 1 1 calc GR
H19C H 0.5776 0.1652 0.8062 0.053 Uiso 1 1 calc GR
C21 C 0.84295(11) -0.03088(15) 0.29355(10) 0.0349(3) Uani 1 1 d .
H21 H 0.8703 -0.1007 0.2843 0.042 Uiso 1 1 calc R
C1A C 0.39592(11) 0.10531(14) 0.66344(10) 0.0339(3) Uani 1 1 d .
H1AA H 0.3900 0.0973 0.6082 0.051 Uiso 1 1 calc GR
H1AB H 0.3545 0.1664 0.6749 0.051 Uiso 1 1 calc GR
H1AC H 0.3757 0.0361 0.6851 0.051 Uiso 1 1 calc GR
C35 C 0.53810(11) 0.23193(12) 0.66026(8) 0.0261(3) Uani 1 1 d .
H35A H 0.4955 0.2964 0.6648 0.031 Uiso 1 1 calc R
H35B H 0.6045 0.2508 0.6860 0.031 Uiso 1 1 calc R
C1B C 0.59339(12) 0.37628(13) 0.41832(9) 0.0316(3) Uani 1 1 d .
H1BA H 0.6595 0.3990 0.4405 0.047 Uiso 1 1 calc GR
H1BB H 0.5482 0.4367 0.4239 0.047 Uiso 1 1 calc GR
H1BC H 0.5902 0.3594 0.3642 0.047 Uiso 1 1 calc GR
C1C C 0.87713(13) 0.03615(16) 0.75632(10) 0.0405(4) Uani 1 1 d .
H1CA H 0.8425 0.0903 0.7827 0.061 Uiso 1 1 calc GR
H1CB H 0.9417 0.0650 0.7529 0.061 Uiso 1 1 calc GR
H1CC H 0.8836 -0.0340 0.7847 0.061 Uiso 1 1 calc GR
C1D C 0.87277(13) -0.07007(14) 0.63491(12) 0.0412(4) Uani 1 1 d .
H1DA H 0.8737 -0.1418 0.6611 0.062 Uiso 1 1 calc GR
H1DB H 0.9395 -0.0455 0.6348 0.062 Uiso 1 1 calc GR
H1DC H 0.8387 -0.0780 0.5824 0.062 Uiso 1 1 calc GR
O1E O 0.53839(8) 0.20899(8) 0.58217(6) 0.0276(2) Uani 1 1 d .
O1F O 0.73309(7) 0.21438(8) 0.47552(6) 0.0236(2) Uani 1 1 d .
O1G O 0.66179(7) 0.04878(9) 0.70892(6) 0.0275(2) Uani 1 1 d .
N1H N 0.88608(9) 0.15776(10) 0.59387(7) 0.0246(2) Uani 1 1 d .
O1 O 0.95640(10) 0.27562(10) 0.70323(6) 0.0400(3) Uani 1 1 d .
O2 O 1.04187(8) 0.25268(10) 0.59371(8) 0.0393(3) Uani 1 1 d .

loop_
_atom_site_aniso_label
_atom_site_aniso_U_11
_atom_site_aniso_U_22
_atom_site_aniso_U_33
_atom_site_aniso_U_23
_atom_site_aniso_U_13
_atom_site_aniso_U_12
Br1 0.04380(12) 0.04384(12) 0.03882(12) 0.00891(7) 0.01284(8) 0.01664(7)
S 0.02481(17) 0.02884(18) 0.02901(19) 0.00210(13) -0.00231(14) -0.00408(13)
C 0.0202(6) 0.0238(6) 0.0242(7) 0.0013(5) 0.0047(5) 0.0009(5)
C2 0.0199(6) 0.0255(7) 0.0252(7) -0.0027(5) 0.0046(5) -0.0008(5)
C15 0.0190(6) 0.0311(7) 0.0249(7) -0.0024(6) 0.0071(5) -0.0016(5)
C27 0.0277(7) 0.0197(6) 0.0279(7) 0.0001(5) 0.0093(6) -0.0009(5)
C3 0.0352(8) 0.0381(8) 0.0281(8) -0.0038(6) 0.0088(6) 0.0044(7)
C4 0.0256(7) 0.0303(7) 0.0295(7) 0.0011(6) 0.0033(6) -0.0005(6)
C16 0.0284(7) 0.0256(7) 0.0349(8) 0.0010(6) 0.0089(6) 0.0007(6)
C6 0.0218(6) 0.0279(7) 0.0253(7) -0.0016(5) 0.0069(5) 0.0010(5)
C18 0.0320(8) 0.0323(7) 0.0285(8) 0.0013(6) 0.0116(6) 0.0020(6)
C26 0.0243(7) 0.0240(7) 0.0321(7) 0.0017(6) 0.0065(6) -0.0024(5)
C11 0.0216(6) 0.0264(7) 0.0235(6) 0.0020(5) 0.0048(5) 0.0016(5)
C5 0.0278(7) 0.0349(8) 0.0284(7) 0.0032(6) 0.0098(6) -0.0020(6)
C12 0.0211(6) 0.0237(6) 0.0265(7) -0.0001(5) 0.0083(5) 0.0009(5)
C7 0.0253(7) 0.0316(7) 0.0320(8) -0.0007(6) 0.0097(6) -0.0013(6)
C8 0.0389(8) 0.0365(8) 0.0233(7) -0.0012(6) 0.0060(6) -0.0011(7)
C20 0.0395(9) 0.0463(9) 0.0242(7) 0.0031(7) 0.0111(6) 0.0026(7)
C31 0.0260(7) 0.0251(7) 0.0281(7) 0.0016(5) 0.0086(6) -0.0006(5)
C9 0.0215(7) 0.0404(8) 0.0336(8) -0.0026(7) 0.0026(6) 0.0011(6)
C10 0.0372(8) 0.0528(10) 0.0273(8) -0.0095(7) 0.0124(7) 0.0012(7)
C13 0.0213(6) 0.0337(8) 0.0315(8) -0.0030(6) 0.0056(6) 0.0031(6)
C14 0.0258(7) 0.0256(7) 0.0272(7) -0.0008(6) 0.0017(5) -0.0052(5)
C17 0.0235(7) 0.0272(7) 0.0301(7) 0.0055(6) 0.0046(6) 0.0022(6)
C19 0.0424(9) 0.0375(8) 0.0296(8) 0.0026(7) 0.0139(7) 0.0005(7)
C21 0.0277(7) 0.0413(9) 0.0371(8) -0.0105(7) 0.0093(6) 0.0049(6)
C1A 0.0255(7) 0.0333(8) 0.0438(9) 0.0042(7) 0.0087(6) 0.0000(6)
C35 0.0320(7) 0.0226(7) 0.0251(7) -0.0017(5) 0.0086(6) -0.0010(6)
C1B 0.0322(8) 0.0304(7) 0.0323(8) 0.0093(6) 0.0062(6) 0.0028(6)
C1C 0.0355(8) 0.0492(10) 0.0334(9) 0.0142(7) -0.0034(7) -0.0027(7)
C1D 0.0366(9) 0.0302(8) 0.0601(11) 0.0069(8) 0.0182(8) 0.0087(7)
O1E 0.0381(6) 0.0223(5) 0.0244(5) -0.0010(4) 0.0116(4) -0.0042(4)
O1F 0.0189(5) 0.0268(5) 0.0252(5) -0.0033(4) 0.0043(4) 0.0020(4)
O1G 0.0236(5) 0.0290(5) 0.0308(5) -0.0009(4) 0.0068(4) -0.0011(4)
N1H 0.0232(6) 0.0272(6) 0.0236(6) -0.0003(5) 0.0044(5) -0.0020(5)
O1 0.0505(7) 0.0372(6) 0.0268(6) 0.0000(5) -0.0088(5) -0.0067(5)
O2 0.0215(5) 0.0404(6) 0.0544(7) 0.0081(6) 0.0020(5) -0.0029(5)

loop_
_atom_type_symbol
_atom_type_description
_atom_type_scat_dispersion_real
_atom_type_scat_dispersion_imag
_atom_type_scat_source
C C 0.0181 0.0091 'International Tables Vol C Tables 4.2.6.8 and 6.1.1.4'
H H 0.0000 0.0000 'International Tables Vol C Tables 4.2.6.8 and 6.1.1.4'
Br Br -0.6763 1.2805 'International Tables Vol C Tables 4.2.6.8 and 6.1.1.4'
N N 0.0311 0.0180 'International Tables Vol C Tables 4.2.6.8 and 6.1.1.4'
O O 0.0492 0.0322 'International Tables Vol C Tables 4.2.6.8 and 6.1.1.4'
S S 0.3331 0.5567 'International Tables Vol C Tables 4.2.6.8 and 6.1.1.4'

loop_
_exptl_crystal_face_index_h
_exptl_crystal_face_index_k
_exptl_crystal_face_index_l
_exptl_crystal_face_perp_dist
_exptl_oxdiff_crystal_face_indexfrac_h
_exptl_oxdiff_crystal_face_indexfrac_k
_exptl_oxdiff_crystal_face_indexfrac_l
_exptl_oxdiff_crystal_face_x
_exptl_oxdiff_crystal_face_y
_exptl_oxdiff_crystal_face_z
-1 -1 1 0.1427 -0.9998 -1.0000 0.9998 -0.1142 0.1389 -0.0282
1 1 -1 0.1427 0.9998 1.0000 -0.9998 0.1142 -0.1389 0.0282
-1 1 1 0.3110 -1.0002 1.0000 1.0001 -0.1023 -0.0534 0.1407
-1 1 -1 0.3053 -1.0003 1.0000 -0.9998 0.0560 0.0011 0.1924
-1 -1 -2 0.2114 -1.0000 -1.0000 -2.0001 0.1233 0.2206 0.0494
1 -1 0 0.3017 1.0002 -1.0000 -0.0001 0.0232 0.0261 -0.1666
1 1 2 0.1937 1.0000 1.0000 2.0001 -0.1233 -0.2206 -0.0494
2 -1 5 0.2086 2.0006 -1.0000 4.9997 -0.3435 -0.1800 -0.3779
1 0 0 0.1604 1.0001 0.0000 -0.0000 0.0291 -0.0700 -0.0821

loop_
_geom_angle_atom_site_label_1
_geom_angle_atom_site_label_2
_geom_angle_atom_site_label_3
_geom_angle
N1H S C14 106.55(6)
O1 S C14 107.97(7)
O1 S N1H 107.54(7)
O2 S C14 107.05(7)
O2 S N1H 106.91(7)
O2 S O1 120.10(8)
C2 C C9 107.65(12)
C2 C C1B 109.96(12)
C27 C C2 111.07(11)
C27 C C9 110.12(12)
C27 C C1B 108.51(12)
C1B C C9 109.51(12)
O1F C2 C 108.61(11)
C18 C15 C12 119.96(13)
C13 C15 C18 119.16(14)
C13 C15 C12 120.87(13)
O1E C27 C 109.69(11)
C4 C3 C8 118.98(15)
C3 C4 Br1 118.70(12)
C5 C4 Br1 119.45(12)
C5 C4 C3 121.85(14)
O1G C16 C17 110.48(12)
C12 C6 N1H 124.01(13)
C20 C18 C15 120.51(15)
O1G C26 C31 110.51(12)
N1H C11 C17 113.32(11)
C4 C5 C7 119.11(14)
C6 C12 C15 121.68(13)
C6 C12 O1F 119.37(13)
O1F C12 C15 118.71(12)
C5 C7 C14 119.44(14)
C14 C8 C3 119.61(15)
C18 C20 C10 119.90(16)
C26 C31 C19 111.21(13)
C26 C31 C1A 106.90(12)
C26 C31 C35 110.06(12)
C1A C31 C19 109.57(13)
C35 C31 C19 108.43(12)
C35 C31 C1A 110.68(12)
C21 C10 C20 120.12(15)
C21 C13 C15 120.12(15)
C7 C14 S 119.75(12)
C8 C14 S 119.24(12)
C8 C14 C7 121.01(14)
C16 C17 C11 106.56(11)
C16 C17 C1C 111.05(13)
C16 C17 C1D 106.61(13)
C1C C17 C11 110.60(13)
C1C C17 C1D 109.98(14)
C1D C17 C11 111.93(13)
C10 C21 C13 120.16(15)
O1E C35 C31 109.70(11)
C27 O1E C35 112.25(11)
C12 O1F C2 117.90(11)
C16 O1G C26 111.87(11)
C6 N1H S 115.50(10)
C6 N1H C11 118.81(11)
C11 N1H S 120.62(10)

loop_
_geom_bond_atom_site_label_1
_geom_bond_atom_site_label_2
_geom_bond_distance
Br1 C4 1.8931(15)
S C14 1.7688(15)
S N1H 1.6326(12)
S O1 1.4308(12)
S O2 1.4296(12)
C C2 1.5285(19)
C C27 1.528(2)
C C9 1.5314(19)
C C1B 1.529(2)
C2 O1F 1.4446(16)
C15 C18 1.397(2)
C15 C12 1.4814(19)
C15 C13 1.395(2)
C27 O1E 1.4211(17)
C3 C4 1.384(2)
C3 C8 1.385(2)
C4 C5 1.382(2)
C16 C17 1.527(2)
C16 O1G 1.4212(18)
C6 C12 1.336(2)
C6 N1H 1.4313(18)
C18 C20 1.387(2)
C26 C31 1.524(2)
C26 O1G 1.4270(17)
C11 C17 1.5460(19)
C11 N1H 1.4801(18)
C5 C7 1.384(2)
C12 O1F 1.3734(17)
C7 C14 1.391(2)
C8 C14 1.385(2)
C20 C10 1.389(3)
C31 C19 1.532(2)
C31 C1A 1.532(2)
C31 C35 1.5262(19)
C10 C21 1.384(3)
C13 C21 1.393(2)
C17 C1C 1.528(2)
C17 C1D 1.533(2)
C35 O1E 1.4213(17)

loop_
_geom_torsion_atom_site_label_1
_geom_torsion_atom_site_label_2
_geom_torsion_atom_site_label_3
_geom_torsion_atom_site_label_4
_geom_torsion
Br1 C4 C5 C7 179.88(11)
C C2 O1F C12 -169.88(11)
C C27 O1E C35 -178.20(11)
C2 C C27 O1E -63.02(15)
C15 C18 C20 C10 -1.3(2)
C15 C12 O1F C2 51.16(17)
C15 C13 C21 C10 -1.6(2)
C27 C C2 O1F -65.51(14)
C3 C4 C5 C7 -0.5(2)
C3 C8 C14 S -179.92(12)
C3 C8 C14 C7 -0.8(2)
C4 C3 C8 C14 0.3(2)
C4 C5 C7 C14 0.0(2)
C6 C12 O1F C2 -134.30(14)
C18 C15 C12 C6 -141.08(15)
C18 C15 C12 O1F 33.34(19)
C18 C15 C13 C21 1.4(2)
C18 C20 C10 C21 1.1(3)
C26 C31 C35 O1E 53.95(16)
C5 C7 C14 S 179.75(11)
C5 C7 C14 C8 0.6(2)
C12 C15 C18 C20 179.11(14)
C12 C15 C13 C21 -177.67(14)
C12 C6 N1H S -105.06(15)
C12 C6 N1H C11 49.9(2)
C8 C3 C4 Br1 179.96(12)
C8 C3 C4 C5 0.4(2)
C20 C10 C21 C13 0.3(3)
C31 C26 O1G C16 -164.31(12)
C31 C35 O1E C27 178.99(12)
C9 C C2 O1F 173.86(12)
C9 C C27 O1E 56.14(15)
C13 C15 C18 C20 0.0(2)
C13 C15 C12 C6 38.0(2)
C13 C15 C12 O1F -147.60(13)
C14 S N1H C6 70.33(12)
C14 S N1H C11 -84.18(12)
C17 C16 O1G C26 155.96(12)
C17 C11 N1H S -111.43(12)
C17 C11 N1H C6 94.89(15)
C19 C31 C35 O1E 175.80(12)
C1A C31 C35 O1E -63.99(16)
C1B C C2 O1F 54.61(15)
C1B C C27 O1E 175.99(12)
O1G C16 C17 C11 -53.42(16)
O1G C16 C17 C1C 67.09(16)
O1G C16 C17 C1D -173.11(13)
O1G C26 C31 C19 -66.02(16)
O1G C26 C31 C1A 174.41(12)
O1G C26 C31 C35 54.16(16)
N1H S C14 C7 -84.27(13)
N1H S C14 C8 94.91(13)
N1H C6 C12 C15 -175.74(13)
N1H C6 C12 O1F 9.9(2)
N1H C11 C17 C16 -154.07(12)
N1H C11 C17 C1C 85.12(15)
N1H C11 C17 C1D -37.89(17)
O1 S C14 C7 160.45(12)
O1 S C14 C8 -20.37(14)
O1 S N1H C6 -174.10(10)
O1 S N1H C11 31.38(13)
O2 S C14 C7 29.84(14)
O2 S C14 C8 -150.98(12)
O2 S N1H C6 -43.88(12)
O2 S N1H C11 161.61(10)
